data_4337904
loop_
_publ_author_name
'Ogo, Shuhei'
'Shimizu, Noriko'
'Nishiki, Kensuke'
'Yasuda, Nobuhiro'
'Mizuta, Tsutomu'
'Sano, Tsuneji'
'Sadakane, Masahiro'

_publ_section_title
;
 Preparation and Redox Studies of \a1- and \a2-Isomers of
 Mono-Ru-Substituted Dawson-type Phosphotungstates with a DMSO Ligand:
 [\a1/\a2-P2W17O61Ru(II)(DMSO)](8-)
;
_journal_issue 7
_journal_name_full 'Inorganic chemistry'
_journal_page_first 3526
_journal_paper_doi 10.1021/ic403041s
_journal_volume 53
_journal_year 2014
_chemical_formula_moiety '(K +)8, (P2 W17 O61 Ru 8-), (C2 H6 O S), 16(H2 O)'
_chemical_formula_sum 'C2 H38 K8 O78 P2 Ru S W17'
_chemical_formula_weight 4943.64
_chemical_name_systematic
; 
 ? 
;
_space_group_IT_number 11
_symmetry_cell_setting monoclinic
_symmetry_space_group_name_Hall '-P 2yb'
_symmetry_space_group_name_H-M 'P 1 21/m 1'
_atom_sites_solution_hydrogens no
_atom_sites_solution_primary direct
_atom_sites_solution_secondary difmap
_audit_creation_method SHELXL-97
_cell_angle_alpha 90.00
_cell_angle_beta 115.395(2)
_cell_angle_gamma 90.00
_cell_formula_units_Z 2
_cell_length_a 13.173(2)
_cell_length_b 20.597(4)
_cell_length_c 14.857(3)
_cell_measurement_temperature 123
_cell_volume 3641.6(12)
_computing_cell_refinement 'Bruker SAINT'
_computing_data_collection 'Bruker APEX2'
_computing_data_reduction 'Bruker SAINT'
_computing_molecular_graphics 'Bruker SHELXTL'
_computing_publication_material 'Bruker SHELXTL'
_computing_structure_refinement 'SHELXL-97 (Sheldrick, 2008)'
_computing_structure_solution 'SHELXS-97 (Sheldrick, 2008)'
_diffrn_ambient_temperature 123
_diffrn_detector_area_resol_mean 8.333
_diffrn_measured_fraction_theta_full 0.978
_diffrn_measured_fraction_theta_max 0.978
_diffrn_radiation_monochromator graphite
_diffrn_radiation_source 'fine-focus sealed tube'
_diffrn_radiation_type MoK\a
_diffrn_radiation_wavelength 0.71073
_diffrn_reflns_av_R_equivalents 0.0561
_diffrn_reflns_av_sigmaI/netI 0.0756
_diffrn_reflns_limit_h_max 17
_diffrn_reflns_limit_h_min -17
_diffrn_reflns_limit_k_max 18
_diffrn_reflns_limit_k_min -27
_diffrn_reflns_limit_l_max 19
_diffrn_reflns_limit_l_min -18
_diffrn_reflns_number 21081
_diffrn_reflns_theta_full 27.85
_diffrn_reflns_theta_max 27.85
_diffrn_reflns_theta_min 1.52
_exptl_absorpt_coefficient_mu 27.580
_exptl_absorpt_correction_T_max 0.7700
_exptl_absorpt_correction_T_min 0.0959
_exptl_absorpt_correction_type empirical
_exptl_absorpt_process_details
;
SADABS Sheldrick 1996
;
_exptl_crystal_colour black
_exptl_crystal_density_diffrn 4.509
_exptl_crystal_density_method 'not measured'
_exptl_crystal_description plate
_exptl_crystal_F_000 4348
_exptl_crystal_size_max 0.16
_exptl_crystal_size_mid 0.05
_exptl_crystal_size_min 0.01
_refine_diff_density_max 5.638
_refine_diff_density_min -3.003
_refine_diff_density_rms 0.449
_refine_ls_extinction_method none
_refine_ls_goodness_of_fit_ref 1.044
_refine_ls_hydrogen_treatment mixed
_refine_ls_matrix_type full
_refine_ls_number_parameters 510
_refine_ls_number_reflns 8720
_refine_ls_number_restraints 1
_refine_ls_restrained_S_all 1.044
_refine_ls_R_factor_all 0.0848
_refine_ls_R_factor_gt 0.0552
_refine_ls_shift/su_max 0.001
_refine_ls_shift/su_mean 0.000
_refine_ls_structure_factor_coef Fsqd
_refine_ls_weighting_details 'calc w=1/[\s^2^(Fo^2^)+(0.0728P)^2^+69.1709P] where P=(Fo^2^+2Fc^2^)/3'
_refine_ls_weighting_scheme calc
_refine_ls_wR_factor_gt 0.1459
_refine_ls_wR_factor_ref 0.1649
_reflns_number_gt 6086
_reflns_number_total 8720
_reflns_threshold_expression >2sigma(I)
_cod_data_source_file ic403041s_si_003.cif
_cod_data_source_block shimizu
_cod_depositor_comments
;
The following automatic conversions were performed:

'_symmetry_cell_setting' value 'Monoclinic' changed to 'monoclinic'
according to
/usr/data/users/saulius/automatic-downloads/rss-feeds/ACS/lib/dictionaries/cif_core.dic
dictionary named 'cif_core.dic' version 2.4.2 from 2011-04-26.

Automatic conversion script
Id: cif_fix_values 2281 2013-09-26 08:29:07Z andrius 

 Adding full bibliography for 4337904--4337905.cif.
;
_cod_original_sg_symbol_H-M P21/m
_cod_database_code 4337904

loop_
_symmetry_equiv_pos_as_xyz
'x, y, z'
'-x, y+1/2, -z'
'-x, -y, -z'
'x, -y-1/2, z'

loop_
_atom_site_label
_atom_site_type_symbol
_atom_site_fract_x
_atom_site_fract_y
_atom_site_fract_z
_atom_site_U_iso_or_equiv
_atom_site_adp_type
_atom_site_occupancy
_atom_site_symmetry_multiplicity
_atom_site_calc_flag
_atom_site_refinement_flags
_atom_site_disorder_assembly
_atom_site_disorder_group
W1 W -0.10170(5) 0.83147(3) 0.35288(5) 0.02833(16) Uani 1 1 d . . .
W2 W 0.27198(6) 0.83779(3) 0.21366(5) 0.02988(17) Uani 1 1 d . A .
W3 W 0.11146(6) 0.83087(3) 0.62263(5) 0.03270(17) Uani 1 1 d . . .
W4 W 0.09388(6) 0.91953(3) 0.28188(6) 0.03611(19) Uani 1 1 d . . .
W5 W 0.48716(6) 0.83943(3) 0.48586(5) 0.03320(18) Uani 1 1 d . . .
W6 W 0.30775(6) 0.92019(3) 0.55188(6) 0.0399(2) Uani 1 1 d . . .
W9 W -0.14926(6) 0.83220(4) 0.08592(6) 0.0445(2) Uani 1 1 d . . .
W8 W 0.59523(9) 0.7500 0.72690(8) 0.0518(3) Uani 1 2 d S . .
W7 W 0.41615(7) 0.83187(5) 0.79363(6) 0.0533(3) Uani 1 1 d . . .
Ru1 Ru 0.03110(15) 0.7500 0.03209(15) 0.0351(4) Uani 1 2 d S . .
P1 P 0.3084(4) 0.7500 0.5619(4) 0.0191(10) Uani 1 2 d S . .
P2 P 0.0822(4) 0.7500 0.2768(4) 0.0150(9) Uani 1 2 d S . .
S1 S 0.0552(7) 0.7500 -0.0950(6) 0.088(4) Uani 1 2 d SD . .
C70A C 0.200(2) 0.764(2) -0.071(2) 0.048(10) Uiso 0.50 1 d PD A -1
H70A H 0.2083 0.7601 -0.1327 0.072 Uiso 0.50 1 calc PR A -1
H70B H 0.2479 0.7320 -0.0224 0.072 Uiso 0.50 1 calc PR A -1
H70C H 0.2222 0.8078 -0.0432 0.072 Uiso 0.50 1 calc PR A -1
C2A C 0.024(3) 0.6711(15) -0.151(3) 0.041(9) Uiso 0.50 1 d PD . -1
H2A1 H -0.0211 0.6469 -0.1240 0.062 Uiso 0.50 1 calc PR . -1
H2A2 H 0.0941 0.6477 -0.1358 0.062 Uiso 0.50 1 calc PR . -1
H2A3 H -0.0185 0.6756 -0.2231 0.062 Uiso 0.50 1 calc PR . -1
O2B O -0.020(5) 0.799(3) -0.182(4) 0.132(18) Uiso 0.50 1 d P . -1
O1 O -0.0073(10) 0.8222(5) 0.4955(8) 0.032(2) Uani 1 1 d . . .
O2 O 0.2170(10) 0.9258(5) 0.4119(10) 0.041(3) Uani 1 1 d . . .
O3 O 0.3815(9) 0.8537(5) 0.3570(8) 0.033(3) Uani 1 1 d . . .
O4 O 0.4410(12) 0.9175(6) 0.5286(10) 0.047(3) Uani 1 1 d . . .
O5 O 0.1806(10) 0.8892(6) 0.5683(10) 0.044(3) Uani 1 1 d . . .
O6 O 0.6063(10) 0.8679(7) 0.4767(10) 0.049(3) Uani 1 1 d . . .
O7 O 0.3285(9) 0.8113(5) 0.5143(9) 0.031(2) Uani 1 1 d . . .
O8 O 0.5630(9) 0.8141(7) 0.6279(9) 0.041(3) Uani 1 1 d . . .
O9 O 0.3943(11) 0.8892(7) 0.6871(10) 0.051(4) Uani 1 1 d . . .
O10 O 0.2566(10) 0.8262(6) 0.7363(9) 0.041(3) Uani 1 1 d . . .
O11 O 0.4432(13) 0.8832(10) 0.8908(11) 0.082(6) Uani 1 1 d . . .
O12 O 0.0503(11) 0.8835(6) 0.6736(10) 0.049(3) Uani 1 1 d . . .
O13 O -0.1983(10) 0.8834(6) 0.3622(10) 0.043(3) Uani 1 1 d . . .
O14 O -0.1614(10) 0.8277(6) 0.2154(9) 0.039(3) Uani 1 1 d . . .
O15 O 0.2005(11) 0.9168(5) 0.2269(10) 0.042(3) Uani 1 1 d . . .
O16 O 0.0095(9) 0.8886(5) 0.3512(9) 0.035(3) Uani 1 1 d . . .
O17 O 0.3585(11) 0.8681(7) 0.1623(11) 0.050(3) Uani 1 1 d . . .
O18 O -0.0877(12) 0.8195(7) -0.0004(10) 0.054(4) Uani 1 1 d . . .
O19 O 0.1527(10) 0.8156(6) 0.1020(9) 0.042(3) Uani 1 1 d . . .
O20 O 0.0613(13) 1.0005(6) 0.2678(12) 0.057(4) Uani 1 1 d . . .
O21 O -0.2553(12) 0.8873(8) 0.0244(11) 0.061(4) Uani 1 1 d . . .
O22 O 0.1535(8) 0.8115(5) 0.2927(7) 0.024(2) Uani 1 1 d . . .
O23 O 0.5626(11) 0.8151(9) 0.8058(10) 0.061(4) Uani 1 1 d . . .
O24 O -0.0249(10) 0.8901(6) 0.1628(9) 0.042(3) Uani 1 1 d . . .
O25 O 0.3082(13) 1.0005(7) 0.5796(13) 0.069(5) Uani 1 1 d . . .
O26 O 0.1939(12) 0.7500 0.5637(12) 0.028(3) Uani 1 2 d S . .
O27 O 0.4920(13) 0.7500 0.4617(13) 0.037(4) Uani 1 2 d S . .
O28 O 0.3978(14) 0.7500 0.6754(12) 0.038(4) Uani 1 2 d S . .
O29 O 0.0742(13) 0.7500 0.6638(12) 0.035(4) Uani 1 2 d S . .
O30 O -0.1663(14) 0.7500 0.3611(12) 0.035(4) Uani 1 2 d S . .
O31 O 0.3227(13) 0.7500 0.2456(12) 0.031(4) Uani 1 2 d S . .
O32 O -0.0106(11) 0.7500 0.1644(9) 0.026(3) Uani 1 2 d S . .
O33 O 0.4204(16) 0.7500 0.8566(15) 0.059(6) Uani 1 2 d S . .
O34 O -0.2241(14) 0.7500 0.0623(16) 0.052(5) Uani 1 2 d S . .
O35 O 0.7398(17) 0.7500 0.7856(16) 0.078(8) Uani 1 2 d S . .
O36 O 0.0186(12) 0.7500 0.3419(11) 0.027(3) Uani 1 2 d S . .
K1 K 0.1739(5) 1.0843(3) 0.4394(5) 0.0832(19) Uani 1 1 d . . .
K2 K 0.5738(4) 0.9028(3) 0.2873(4) 0.0706(15) Uani 1 1 d . . .
K3 K 0.1584(15) 0.9954(6) 0.7091(17) 0.082(6) Uani 0.35 1 d P . .
K4 K 0.224(2) 1.1125(13) 0.1825(13) 0.129(10) Uani 0.34 1 d P . .
K6 K 0.356(2) 0.961(2) 0.0163(18) 0.183(17) Uani 0.35 1 d P . .
O37 O 0.0000 1.0000 0.5000 0.074(7) Uiso 1 2 d S . .
O38 O 0.226(3) 1.2272(17) 0.476(3) 0.081(16) Uiso 0.47(4) 1 d P . .
O39 O 0.417(2) 0.9930(13) 0.3275(19) 0.057(10) Uiso 0.55(5) 1 d P . .
O40 O 0.344(3) 1.0260(18) 0.350(3) 0.046(14) Uiso 0.35(4) 1 d P . .
O43 O 0.599(4) 0.942(2) 0.119(3) 0.14(2) Uiso 0.63(6) 1 d P . .
O44 O 0.573(3) 0.7500 0.294(2) 0.115(11) Uiso 1 2 d S . .
K5 K 0.370(3) 1.0396(17) 0.135(2) 0.162(16) Uani 0.31 1 d P . .
O46 O 0.578(5) 0.850(3) 0.114(5) 0.26(4) Uiso 0.79(10) 1 d P . .
O41 O 0.1183(15) 0.9481(9) -0.1435(13) 0.024(6) Uiso 0.52(4) 1 d P . .
O45 O 0.248(5) 1.000(3) 0.766(4) 0.01(2) Uiso 0.14(4) 1 d P . .
O47 O 0.422(3) 0.7500 0.076(3) 0.010(14) Uiso 0.27(5) 2 d SP . .
O48 O 0.179(5) 1.167(3) 0.337(4) 0.18(3) Uiso 0.62(8) 1 d P . .

loop_
_atom_site_aniso_label
_atom_site_aniso_U_11
_atom_site_aniso_U_22
_atom_site_aniso_U_33
_atom_site_aniso_U_23
_atom_site_aniso_U_13
_atom_site_aniso_U_12
W1 0.0295(3) 0.0228(3) 0.0441(4) 0.0051(3) 0.0267(3) 0.0075(2)
W2 0.0304(3) 0.0289(3) 0.0405(4) 0.0056(3) 0.0248(3) -0.0016(3)
W3 0.0353(4) 0.0311(4) 0.0428(4) -0.0070(3) 0.0274(3) 0.0000(3)
W4 0.0449(4) 0.0176(3) 0.0626(5) 0.0100(3) 0.0390(4) 0.0060(3)
W5 0.0250(3) 0.0360(4) 0.0449(4) -0.0063(3) 0.0210(3) -0.0124(3)
W6 0.0465(4) 0.0217(3) 0.0656(5) -0.0147(3) 0.0375(4) -0.0127(3)
W9 0.0313(4) 0.0667(6) 0.0414(4) 0.0185(4) 0.0210(3) 0.0150(4)
W8 0.0263(5) 0.0910(10) 0.0364(6) 0.000 0.0119(4) 0.000
W7 0.0432(5) 0.0777(7) 0.0434(4) -0.0193(4) 0.0227(4) -0.0136(4)
Ru1 0.0189(9) 0.0487(12) 0.0423(11) 0.000 0.0175(8) 0.000
P1 0.017(2) 0.018(3) 0.026(3) 0.000 0.012(2) 0.000
P2 0.019(2) 0.008(2) 0.022(2) 0.000 0.0124(19) 0.000
S1 0.049(5) 0.177(12) 0.038(4) 0.000 0.019(4) 0.000
O1 0.039(6) 0.025(6) 0.041(6) 0.007(5) 0.027(5) 0.004(5)
O2 0.049(7) 0.017(6) 0.068(8) -0.001(5) 0.035(7) 0.000(5)
O3 0.037(6) 0.028(6) 0.046(7) 0.002(5) 0.030(5) -0.004(5)
O4 0.061(9) 0.027(6) 0.067(9) -0.011(6) 0.039(7) -0.024(6)
O5 0.045(7) 0.026(6) 0.075(9) -0.011(6) 0.039(7) -0.013(5)
O6 0.030(7) 0.067(9) 0.059(8) -0.003(7) 0.028(6) -0.014(6)
O7 0.029(6) 0.021(5) 0.057(7) -0.005(5) 0.031(5) -0.009(4)
O8 0.014(5) 0.069(9) 0.038(6) -0.023(6) 0.009(5) -0.011(5)
O9 0.057(8) 0.048(8) 0.059(8) -0.029(7) 0.035(7) -0.029(7)
O10 0.043(7) 0.052(8) 0.042(7) -0.009(6) 0.032(6) -0.007(6)
O11 0.056(10) 0.133(17) 0.059(9) -0.063(10) 0.026(8) -0.042(10)
O12 0.051(8) 0.045(8) 0.065(8) -0.024(7) 0.039(7) 0.000(6)
O13 0.038(7) 0.038(7) 0.069(8) 0.011(6) 0.039(6) 0.019(6)
O14 0.031(6) 0.046(7) 0.043(7) 0.009(6) 0.020(5) 0.011(5)
O15 0.056(8) 0.020(6) 0.065(8) 0.017(6) 0.040(7) 0.000(5)
O16 0.029(6) 0.025(6) 0.061(8) 0.002(5) 0.030(6) 0.006(5)
O17 0.050(8) 0.051(8) 0.074(9) 0.019(7) 0.051(7) 0.013(6)
O18 0.055(8) 0.071(10) 0.053(8) 0.038(7) 0.039(7) 0.019(7)
O19 0.042(7) 0.049(8) 0.046(7) 0.019(6) 0.029(6) 0.012(6)
O20 0.077(10) 0.025(7) 0.094(11) 0.009(7) 0.060(9) 0.002(7)
O21 0.044(8) 0.084(12) 0.058(9) 0.020(8) 0.023(7) 0.022(8)
O22 0.026(5) 0.024(5) 0.032(5) -0.006(4) 0.020(5) 0.000(4)
O23 0.033(7) 0.099(12) 0.051(8) -0.017(8) 0.016(6) -0.003(7)
O24 0.044(7) 0.041(7) 0.055(7) 0.028(6) 0.035(6) 0.023(6)
O25 0.074(11) 0.030(8) 0.123(15) -0.024(8) 0.061(11) -0.017(7)
O26 0.032(8) 0.014(7) 0.051(9) 0.000 0.031(7) 0.000
O27 0.022(8) 0.051(11) 0.049(10) 0.000 0.024(7) 0.000
O28 0.030(9) 0.058(12) 0.033(9) 0.000 0.020(7) 0.000
O29 0.028(8) 0.038(9) 0.052(10) 0.000 0.029(8) 0.000
O30 0.038(9) 0.032(9) 0.048(10) 0.000 0.031(8) 0.000
O31 0.036(9) 0.030(8) 0.051(10) 0.000 0.041(8) 0.000
O32 0.011(6) 0.047(9) 0.013(6) 0.000 -0.001(5) 0.000
O33 0.038(11) 0.092(17) 0.058(12) 0.000 0.030(10) 0.000
O34 0.020(8) 0.049(11) 0.093(15) 0.000 0.030(9) 0.000
O35 0.033(11) 0.14(2) 0.061(14) 0.000 0.017(10) 0.000
O36 0.023(7) 0.020(7) 0.042(9) 0.000 0.017(7) 0.000
K1 0.055(3) 0.067(4) 0.135(5) -0.030(4) 0.048(4) 0.000(3)
K2 0.051(3) 0.081(4) 0.097(4) -0.015(3) 0.049(3) -0.014(3)
K3 0.075(11) 0.029(7) 0.183(19) -0.011(9) 0.094(13) -0.009(6)
K4 0.17(2) 0.13(2) 0.044(9) 0.026(11) -0.001(12) -0.004(17)
K6 0.098(17) 0.37(5) 0.097(16) 0.11(2) 0.059(14) 0.11(2)
K5 0.17(3) 0.16(3) 0.091(17) 0.065(18) -0.006(18) -0.07(2)

loop_
_atom_type_symbol
_atom_type_description
_atom_type_scat_dispersion_real
_atom_type_scat_dispersion_imag
_atom_type_scat_source
C C 0.0033 0.0016 'International Tables Vol C Tables 4.2.6.8 and 6.1.1.4'
H H 0.0000 0.0000 'International Tables Vol C Tables 4.2.6.8 and 6.1.1.4'
O O 0.0106 0.0060 'International Tables Vol C Tables 4.2.6.8 and 6.1.1.4'
P P 0.1023 0.0942 'International Tables Vol C Tables 4.2.6.8 and 6.1.1.4'
S S 0.1246 0.1234 'International Tables Vol C Tables 4.2.6.8 and 6.1.1.4'
K K 0.2009 0.2494 'International Tables Vol C Tables 4.2.6.8 and 6.1.1.4'
Ru Ru -1.2594 0.8363 'International Tables Vol C Tables 4.2.6.8 and 6.1.1.4'
W W -0.8490 6.8722 'International Tables Vol C Tables 4.2.6.8 and 6.1.1.4'

loop_
_geom_angle_atom_site_label_1
_geom_angle_atom_site_label_2
_geom_angle_atom_site_label_3
_geom_angle
_geom_angle_site_symmetry_1
_geom_angle_site_symmetry_3
O13 W1 O14 97.9(6) . .
O13 W1 O16 102.7(5) . .
O14 W1 O16 88.6(5) . .
O13 W1 O30 100.1(6) . .
O14 W1 O30 92.5(6) . .
O16 W1 O30 156.8(5) . .
O13 W1 O1 97.1(6) . .
O14 W1 O1 164.9(5) . .
O16 W1 O1 86.5(5) . .
O30 W1 O1 86.5(6) . .
O13 W1 O36 173.3(5) . .
O14 W1 O36 82.7(5) . .
O16 W1 O36 84.0(4) . .
O30 W1 O36 73.2(5) . .
O1 W1 O36 82.6(5) . .
O13 W1 K3 48.5(5) . 3_576
O14 W1 K3 79.6(5) . 3_576
O16 W1 K3 57.8(4) . 3_576
O30 W1 K3 145.1(5) . 3_576
O1 W1 K3 109.4(5) . 3_576
O36 W1 K3 137.9(4) . 3_576
O13 W1 K1 40.1(5) . 3_576
O14 W1 K1 138.0(4) . 3_576
O16 W1 K1 100.5(4) . 3_576
O30 W1 K1 94.1(4) . 3_576
O1 W1 K1 57.1(3) . 3_576
O36 W1 K1 138.7(4) . 3_576
K3 W1 K1 71.5(3) 3_576 3_576
O17 W2 O19 99.5(6) . .
O17 W2 O31 102.9(6) . .
O19 W2 O31 93.6(6) . .
O17 W2 O15 100.5(6) . .
O19 W2 O15 92.1(6) . .
O31 W2 O15 154.6(5) . .
O17 W2 O3 95.6(6) . .
O19 W2 O3 164.8(5) . .
O31 W2 O3 82.9(6) . .
O15 W2 O3 85.1(5) . .
O17 W2 O22 171.8(5) . .
O19 W2 O22 84.2(4) . .
O31 W2 O22 84.1(5) . .
O15 W2 O22 72.0(4) . .
O3 W2 O22 80.8(4) . .
O17 W2 K2 38.2(5) . .
O19 W2 K2 137.4(4) . .
O31 W2 K2 92.8(4) . .
O15 W2 K2 99.5(4) . .
O3 W2 K2 57.7(3) . .
O22 W2 K2 138.4(3) . .
O12 W3 O1 99.1(6) . .
O12 W3 O5 101.1(6) . .
O1 W3 O5 88.6(5) . .
O12 W3 O29 100.2(6) . .
O1 W3 O29 91.3(6) . .
O5 W3 O29 158.5(5) . .
O12 W3 O10 97.0(6) . .
O1 W3 O10 163.7(5) . .
O5 W3 O10 85.9(5) . .
O29 W3 O10 88.3(6) . .
O12 W3 O26 173.9(6) . .
O1 W3 O26 82.9(5) . .
O5 W3 O26 84.7(4) . .
O29 W3 O26 74.0(5) . .
O10 W3 O26 81.3(5) . .
O12 W3 K3 44.2(5) . .
O1 W3 K3 113.1(5) . .
O5 W3 K3 60.7(5) . .
O29 W3 K3 137.7(5) . .
O10 W3 K3 77.3(5) . .
O26 W3 K3 140.1(4) . .
O12 W3 K1 39.4(5) . 3_576
O1 W3 K1 59.9(3) . 3_576
O5 W3 K1 102.0(4) . 3_576
O29 W3 K1 96.5(4) . 3_576
O10 W3 K1 136.3(4) . 3_576
O26 W3 K1 141.7(4) . 3_576
K3 W3 K1 70.1(3) . 3_576
O20 W4 O24 97.7(7) . .
O20 W4 O15 99.7(6) . .
O24 W4 O15 93.2(5) . .
O20 W4 O16 102.5(6) . .
O24 W4 O16 87.6(5) . .
O15 W4 O16 157.5(5) . .
O20 W4 O2 96.7(6) . .
O24 W4 O2 165.0(5) . .
O15 W4 O2 88.5(6) . .
O16 W4 O2 85.2(5) . .
O20 W4 O22 173.1(5) . .
O24 W4 O22 83.0(4) . .
O15 W4 O22 73.4(4) . .
O16 W4 O22 84.4(4) . .
O2 W4 O22 83.2(4) . .
O20 W4 K3 51.7(5) . 3_576
O24 W4 K3 78.2(5) . 3_576
O15 W4 K3 147.5(4) . 3_576
O16 W4 K3 54.5(4) . 3_576
O2 W4 K3 107.8(5) . 3_576
O22 W4 K3 134.9(3) . 3_576
O20 W4 K1 40.0(6) . .
O24 W4 K1 136.4(4) . .
O15 W4 K1 102.6(4) . .
O16 W4 K1 92.0(4) . .
O2 W4 K1 57.2(3) . .
O22 W4 K1 140.3(3) . .
K3 W4 K1 66.7(3) 3_576 .
O6 W5 O3 99.8(6) . .
O6 W5 O27 102.1(6) . .
O3 W5 O27 91.7(6) . .
O6 W5 O4 99.7(6) . .
O3 W5 O4 90.3(6) . .
O27 W5 O4 157.4(6) . .
O6 W5 O8 96.4(5) . .
O3 W5 O8 163.7(5) . .
O27 W5 O8 84.4(6) . .
O4 W5 O8 87.4(6) . .
O6 W5 O7 172.5(5) . .
O3 W5 O7 83.9(4) . .
O27 W5 O7 84.2(5) . .
O4 W5 O7 73.6(4) . .
O8 W5 O7 80.0(4) . .
O6 W5 K2 40.9(4) . .
O3 W5 K2 59.1(3) . .
O27 W5 K2 98.1(5) . .
O4 W5 K2 102.2(4) . .
O8 W5 K2 137.0(3) . .
O7 W5 K2 142.9(3) . .
O25 W6 O5 101.9(6) . .
O25 W6 O2 98.1(7) . .
O5 W6 O2 89.1(6) . .
O25 W6 O4 99.3(6) . .
O5 W6 O4 158.6(5) . .
O2 W6 O4 90.0(6) . .
O25 W6 O9 97.4(7) . .
O5 W6 O9 85.2(6) . .
O2 W6 O9 164.3(5) . .
O4 W6 O9 90.0(6) . .
O25 W6 O7 173.2(5) . .
O5 W6 O7 84.8(4) . .
O2 W6 O7 83.2(4) . .
O4 W6 O7 73.9(4) . .
O9 W6 O7 81.7(5) . .
O25 W6 K1 37.4(6) . .
O5 W6 K1 94.9(4) . .
O2 W6 K1 61.1(3) . .
O4 W6 K1 103.3(4) . .
O9 W6 K1 133.9(4) . .
O7 W6 K1 144.3(3) . .
O25 W6 K3 55.1(6) . .
O5 W6 K3 50.8(4) . .
O2 W6 K3 112.5(5) . .
O4 W6 K3 146.9(4) . .
O9 W6 K3 74.8(5) . .
O7 W6 K3 130.6(3) . .
K1 W6 K3 70.2(3) . .
O21 W9 O18 103.1(6) . .
O21 W9 O34 104.4(7) . .
O18 W9 O34 95.4(8) . .
O21 W9 O24 101.2(6) . .
O18 W9 O24 89.1(6) . .
O34 W9 O24 152.3(6) . .
O21 W9 O14 99.2(6) . .
O18 W9 O14 157.2(5) . .
O34 W9 O14 83.6(7) . .
O24 W9 O14 81.9(5) . .
O21 W9 O32 176.1(6) . .
O18 W9 O32 76.2(5) . .
O34 W9 O32 71.9(5) . .
O24 W9 O32 82.7(4) . .
O14 W9 O32 81.8(5) . .
O21 W9 K4 57.8(7) . 3_575
O18 W9 K4 45.6(6) . 3_575
O34 W9 K4 100.9(8) . 3_575
O24 W9 K4 101.7(5) . 3_575
O14 W9 K4 157.0(6) . 3_575
O32 W9 K4 121.1(6) . 3_575
O35 W8 O8 103.0(6) . .
O35 W8 O8 103.0(6) . 4_575
O8 W8 O8 88.9(7) . 4_575
O35 W8 O23 100.2(7) . 4_575
O8 W8 O23 156.7(5) . 4_575
O8 W8 O23 87.3(6) 4_575 4_575
O35 W8 O23 100.2(7) . .
O8 W8 O23 87.3(6) . .
O8 W8 O23 156.7(5) 4_575 .
O23 W8 O23 87.1(10) 4_575 .
O35 W8 O28 169.7(8) . .
O8 W8 O28 84.3(4) . .
O8 W8 O28 84.3(4) 4_575 .
O23 W8 O28 72.5(5) 4_575 .
O23 W8 O28 72.5(5) . .
O35 W8 K4 52.7(5) . 3_676
O8 W8 K4 68.2(4) . 3_676
O8 W8 K4 137.7(6) 4_575 3_676
O23 W8 K4 127.1(5) 4_575 3_676
O23 W8 K4 60.7(7) . 3_676
O28 W8 K4 125.6(5) . 3_676
O35 W8 K4 52.7(5) . 2_646
O8 W8 K4 137.7(6) . 2_646
O8 W8 K4 68.2(4) 4_575 2_646
O23 W8 K4 60.7(7) 4_575 2_646
O23 W8 K4 127.1(5) . 2_646
O28 W8 K4 125.6(5) . 2_646
K4 W8 K4 104.9(9) 3_676 2_646
O11 W7 O23 101.5(7) . .
O11 W7 O9 102.9(8) . .
O23 W7 O9 88.7(7) . .
O11 W7 O10 102.0(7) . .
O23 W7 O10 156.5(6) . .
O9 W7 O10 85.5(6) . .
O11 W7 O33 100.5(9) . .
O23 W7 O33 88.7(8) . .
O9 W7 O33 156.6(6) . .
O10 W7 O33 87.7(7) . .
O11 W7 O28 171.6(8) . .
O23 W7 O28 73.5(6) . .
O9 W7 O28 83.9(5) . .
O10 W7 O28 83.3(5) . .
O33 W7 O28 73.0(6) . .
O11 W7 K5 56.7(9) . 3_676
O23 W7 K5 58.6(9) . 3_676
O9 W7 K5 67.3(5) . 3_676
O10 W7 K5 137.4(7) . 3_676
O33 W7 K5 129.4(7) . 3_676
O28 W7 K5 123.2(8) . 3_676
O19 Ru1 O19 84.4(7) 4_575 .
O19 Ru1 O18 90.6(6) 4_575 4_575
O19 Ru1 O18 164.4(5) . 4_575
O19 Ru1 O18 164.4(5) 4_575 .
O19 Ru1 O18 90.6(6) . .
O18 Ru1 O18 90.2(9) 4_575 .
O19 Ru1 S1 94.1(4) 4_575 .
O19 Ru1 S1 94.1(4) . .
O18 Ru1 S1 101.0(4) 4_575 .
O18 Ru1 S1 101.0(4) . .
O19 Ru1 O32 89.3(4) 4_575 .
O19 Ru1 O32 89.3(4) . .
O18 Ru1 O32 75.8(4) 4_575 .
O18 Ru1 O32 75.8(4) . .
S1 Ru1 O32 175.4(4) . .
O26 P1 O7 112.3(5) . .
O26 P1 O7 112.3(5) . 4_575
O7 P1 O7 111.8(9) . 4_575
O26 P1 O28 105.7(9) . .
O7 P1 O28 107.2(6) . .
O7 P1 O28 107.2(6) 4_575 .
O36 P2 O22 111.6(5) . .
O36 P2 O22 111.6(5) . 4_575
O22 P2 O22 111.4(8) . 4_575
O36 P2 O32 106.3(8) . .
O22 P2 O32 107.8(5) . .
O22 P2 O32 107.8(5) 4_575 .
O2B S1 O2B 78(4) . 4_575
O2B S1 C2A 28(2) . 4_575
O2B S1 C2A 105(3) 4_575 4_575
O2B S1 C2A 105(3) . .
O2B S1 C2A 28(2) 4_575 .
C2A S1 C2A 130(3) 4_575 .
O2B S1 C70A 107(2) . .
O2B S1 C70A 120(2) 4_575 .
C2A S1 C70A 87.8(18) 4_575 .
C2A S1 C70A 104.6(19) . .
O2B S1 C70A 120(2) . 4_575
O2B S1 C70A 107(2) 4_575 4_575
C2A S1 C70A 104.6(19) 4_575 4_575
C2A S1 C70A 87.8(18) . 4_575
C70A S1 C70A 18(3) . 4_575
O2B S1 Ru1 117(2) . .
O2B S1 Ru1 117(2) 4_575 .
C2A S1 Ru1 109.4(13) 4_575 .
C2A S1 Ru1 109.4(13) . .
C70A S1 Ru1 112.5(11) . .
C70A S1 Ru1 112.5(11) 4_575 .
S1 C70A H70A 109.5 . .
S1 C70A H70B 109.5 . .
S1 C70A H70C 109.5 . .
S1 C2A K4 114.4(18) . 2_545
S1 C2A H2A1 109.5 . .
K4 C2A H2A1 31.1 2_545 .
S1 C2A H2A2 109.5 . .
K4 C2A H2A2 128.9 2_545 .
S1 C2A H2A3 109.5 . .
K4 C2A H2A3 79.3 2_545 .
S1 O2B K4 125(3) . 3_575
W3 O1 W1 162.3(6) . .
W3 O1 K1 91.2(4) . 3_576
W1 O1 K1 93.8(4) . 3_576
W6 O2 W4 163.1(7) . .
W6 O2 K1 89.2(4) . .
W4 O2 K1 94.2(4) . .
W5 O3 W2 161.3(7) . .
W5 O3 K2 92.0(4) . .
W2 O3 K2 90.9(4) . .
W5 O4 W6 121.6(6) . .
W3 O5 W6 151.9(8) . .
W3 O5 K3 87.6(5) . .
W6 O5 K3 101.0(5) . .
W5 O6 K2 114.8(6) . .
W5 O6 K1 152.1(7) . 3_676
K2 O6 K1 92.3(4) . 3_676
P1 O7 W6 128.1(6) . .
P1 O7 W5 128.7(6) . .
W6 O7 W5 90.6(3) . .
W8 O8 W5 149.2(7) . .
W8 O8 K4 80.4(5) . 3_676
W5 O8 K4 129.3(7) . 3_676
W7 O9 W6 151.6(7) . .
W7 O9 K5 82.0(6) . 3_676
W6 O9 K5 126.3(7) . 3_676
W7 O10 W3 151.1(7) . .
W7 O11 K6 148.7(10) . 1_556
W7 O11 K5 95.9(10) . 3_676
K6 O11 K5 109.7(12) 1_556 3_676
W3 O12 K3 109.0(7) . .
W3 O12 K1 117.7(6) . 3_576
K3 O12 K1 104.7(6) . 3_576
W1 O13 K2 141.2(7) . 1_455
W1 O13 K3 104.8(6) . 3_576
K2 O13 K3 93.7(5) 1_455 3_576
W1 O13 K1 117.6(6) . 3_576
K2 O13 K1 90.2(4) 1_455 3_576
K3 O13 K1 102.6(6) 3_576 3_576
W1 O14 W9 152.8(7) . .
W4 O15 W2 123.3(5) . .
W1 O16 W4 147.7(7) . .
W1 O16 K3 91.3(5) . 3_576
W4 O16 K3 95.5(5) . 3_576
W2 O17 K2 118.7(7) . .
W2 O17 K6 140.4(8) . .
K2 O17 K6 90.6(7) . .
W9 O18 Ru1 118.1(6) . .
W9 O18 K4 107.9(8) . 3_575
Ru1 O18 K4 132.4(9) . 3_575
W2 O19 Ru1 147.1(7) . .
W4 O20 K1 117.7(8) . .
W4 O20 K3 102.3(6) . 3_576
K1 O20 K3 92.2(5) . 3_576
W9 O21 K5 149.8(13) . 3_575
W9 O21 K4 95.7(7) . 3_575
K5 O21 K4 54.2(11) 3_575 3_575
W9 O21 K6 151.4(10) . 3_575
K5 O21 K6 44.1(10) 3_575 3_575
K4 O21 K6 91.7(7) 3_575 3_575
P2 O22 W4 127.5(6) . .
P2 O22 W2 126.7(5) . .
W4 O22 W2 91.3(4) . .
W7 O23 W8 123.3(7) . .
W7 O23 K4 140.9(10) . 3_676
W8 O23 K4 86.3(7) . 3_676
W7 O23 K5 90.4(10) . 3_676
W8 O23 K5 135.7(10) . 3_676
K4 O23 K5 52.3(10) 3_676 3_676
W4 O24 W9 153.4(6) . .
W6 O25 K1 120.0(8) . .
W6 O25 K2 144.5(9) . 3_676
K1 O25 K2 94.2(5) . 3_676
W6 O25 K3 99.8(6) . .
K1 O25 K3 96.5(6) . .
K2 O25 K3 84.2(5) 3_676 .
P1 O26 W3 128.8(5) . .
P1 O26 W3 128.8(5) . 4_575
W3 O26 W3 90.2(5) . 4_575
W5 O27 W5 156.1(10) 4_575 .
P1 O28 W7 125.4(5) . .
P1 O28 W7 125.4(5) . 4_575
W7 O28 W7 90.7(5) . 4_575
P1 O28 W8 123.5(8) . .
W7 O28 W8 90.7(5) . .
W7 O28 W8 90.7(5) 4_575 .
W3 O29 W3 121.5(8) 4_575 .
W1 O30 W1 123.1(8) 4_575 .
W2 O31 W2 141.5(9) 4_575 .
P2 O32 Ru1 123.4(8) . .
P2 O32 W9 126.4(4) . 4_575
Ru1 O32 W9 89.7(4) . 4_575
P2 O32 W9 126.4(4) . .
Ru1 O32 W9 89.7(4) . .
W9 O32 W9 90.0(4) 4_575 .
W7 O33 W7 123.2(10) . 4_575
W9 O34 W9 124.4(9) . 4_575
W8 O35 K4 98.8(7) . 3_676
W8 O35 K4 98.8(7) . 2_646
K4 O35 K4 159.6(12) 3_676 2_646
P2 O36 W1 127.6(5) . .
P2 O36 W1 127.6(5) . 4_575
W1 O36 W1 90.6(5) . 4_575
O48 K1 O25 141.9(15) . .
O48 K1 O12 75.5(15) . 3_576
O25 K1 O12 142.5(5) . 3_576
O48 K1 O6 73.5(15) . 3_676
O25 K1 O6 70.8(4) . 3_676
O12 K1 O6 144.5(5) 3_576 3_676
O48 K1 O13 118.5(14) . 3_576
O25 K1 O13 67.2(4) . 3_576
O12 K1 O13 100.6(4) 3_576 3_576
O6 K1 O13 79.9(4) 3_676 3_576
O48 K1 O20 90.6(15) . .
O25 K1 O20 102.5(5) . .
O12 K1 O20 66.5(4) 3_576 .
O6 K1 O20 130.0(4) 3_676 .
O13 K1 O20 145.1(4) 3_576 .
O48 K1 O38 47.7(15) . .
O25 K1 O38 117.5(8) . .
O12 K1 O38 88.7(7) 3_576 .
O6 K1 O38 57.5(7) 3_676 .
O13 K1 O38 71.1(7) 3_576 .
O20 K1 O38 136.8(7) . .
O48 K1 O40 77.7(16) . .
O25 K1 O40 75.1(7) . .
O12 K1 O40 125.2(7) 3_576 .
O6 K1 O40 63.4(7) 3_676 .
O13 K1 O40 134.1(7) 3_576 .
O20 K1 O40 66.9(7) . .
O38 K1 O40 106.7(10) . .
O48 K1 O37 142.3(15) . .
O25 K1 O37 75.8(3) . .
O12 K1 O37 66.9(3) 3_576 .
O6 K1 O37 140.6(4) 3_676 .
O13 K1 O37 68.3(3) 3_576 .
O20 K1 O37 76.9(3) . .
O38 K1 O37 126.7(7) . .
O40 K1 O37 126.3(7) . .
O48 K1 O1 88.4(15) . 3_576
O25 K1 O1 115.9(4) . 3_576
O12 K1 O1 51.7(3) 3_576 3_576
O6 K1 O1 110.5(4) 3_676 3_576
O13 K1 O1 51.5(3) 3_576 3_576
O20 K1 O1 116.2(4) . 3_576
O38 K1 O1 61.1(7) . 3_576
O40 K1 O1 166.0(7) . 3_576
O37 K1 O1 66.8(2) . 3_576
O48 K1 O2 125.7(15) . .
O25 K1 O2 52.1(4) . .
O12 K1 O2 110.4(4) 3_576 .
O6 K1 O2 101.5(4) 3_676 .
O13 K1 O2 113.2(4) 3_576 .
O20 K1 O2 50.7(4) . .
O38 K1 O2 158.4(7) . .
O40 K1 O2 54.3(7) . .
O37 K1 O2 72.2(3) . .
O1 K1 O2 139.0(4) 3_576 .
O48 K1 W6 143.1(15) . .
O25 K1 W6 22.5(3) . .
O12 K1 W6 130.0(3) 3_576 .
O6 K1 W6 85.5(3) 3_676 .
O13 K1 W6 86.0(3) 3_576 .
O20 K1 W6 80.0(3) . .
O38 K1 W6 138.7(7) . .
O40 K1 W6 65.7(7) . .
O37 K1 W6 70.17(13) . .
O1 K1 W6 127.8(3) 3_576 .
O2 K1 W6 29.7(2) . .
O17 K2 O13 150.7(5) . 1_655
O17 K2 O6 106.7(4) . .
O13 K2 O6 83.3(4) 1_655 .
O17 K2 O25 140.7(5) . 3_676
O13 K2 O25 68.5(4) 1_655 3_676
O6 K2 O25 70.4(5) . 3_676
O17 K2 O43 87.5(10) . .
O13 K2 O43 82.8(10) 1_655 .
O6 K2 O43 165.6(10) . .
O25 K2 O43 100.6(10) 3_676 .
O17 K2 O46 72.7(13) . .
O13 K2 O46 82.3(13) 1_655 .
O6 K2 O46 141.0(14) . .
O25 K2 O46 134.8(14) 3_676 .
O43 K2 O46 40.1(15) . .
O17 K2 O39 72.3(6) . .
O13 K2 O39 137.0(6) 1_655 .
O6 K2 O39 77.2(6) . .
O25 K2 O39 68.9(6) 3_676 .
O43 K2 O39 110.8(11) . .
O46 K2 O39 134.6(14) . .
O17 K2 O44 75.2(7) . .
O13 K2 O44 81.9(7) 1_655 .
O6 K2 O44 73.0(7) . .
O25 K2 O44 134.9(7) 3_676 .
O43 K2 O44 108.9(12) . .
O46 K2 O44 69.1(15) . .
O39 K2 O44 126.5(8) . .
O17 K2 O3 54.4(3) . .
O13 K2 O3 133.2(4) 1_655 .
O6 K2 O3 53.1(3) . .
O25 K2 O3 105.6(4) 3_676 .
O43 K2 O3 141.3(10) . .
O46 K2 O3 119.4(14) . .
O39 K2 O3 56.0(6) . .
O44 K2 O3 70.6(7) . .
O17 K2 O45 127.7(10) . 3_676
O13 K2 O45 55.9(10) 1_655 3_676
O6 K2 O45 124.5(10) . 3_676
O25 K2 O45 60.9(10) 3_676 3_676
O43 K2 O45 42.6(13) . 3_676
O46 K2 O45 74.3(17) . 3_676
O39 K2 O45 106.5(11) . 3_676
O44 K2 O45 127.0(12) . 3_676
O3 K2 O45 162.2(10) . 3_676
O17 K2 W5 82.5(3) . .
O13 K2 W5 105.9(3) 1_655 .
O6 K2 W5 24.3(2) . .
O25 K2 W5 87.5(4) 3_676 .
O43 K2 W5 169.9(9) . .
O46 K2 W5 134.7(14) . .
O39 K2 W5 66.5(5) . .
O44 K2 W5 68.2(6) . .
O3 K2 W5 28.8(2) . .
O45 K2 W5 147.0(9) 3_676 .
O17 K2 K5 62.4(5) . .
O13 K2 K5 134.8(6) 1_655 .
O6 K2 K5 123.4(7) . .
O25 K2 K5 86.0(6) 3_676 .
O43 K2 K5 65.5(11) . .
O46 K2 K5 91.7(14) . .
O39 K2 K5 46.2(8) . .
O44 K2 K5 137.2(8) . .
O3 K2 K5 88.4(6) . .
O45 K2 K5 79.3(11) 3_676 .
W5 K2 K5 109.7(6) . .
O45 K3 O12 122(3) . .
O45 K3 O41 86(3) . 1_556
O12 K3 O41 64.0(6) . 1_556
O45 K3 O13 84(3) . 3_576
O12 K3 O13 149.4(10) . 3_576
O41 K3 O13 139.9(8) 1_556 3_576
O45 K3 O37 147(3) . .
O12 K3 O37 74.7(6) . .
O41 K3 O37 126.1(7) 1_556 .
O13 K3 O37 74.7(6) 3_576 .
O45 K3 O20 131(3) . 3_576
O12 K3 O20 65.8(5) . 3_576
O41 K3 O20 51.9(6) 1_556 3_576
O13 K3 O20 110.6(6) 3_576 3_576
O37 K3 O20 80.7(6) . 3_576
O45 K3 O16 122(3) . 3_576
O12 K3 O16 110.9(7) . 3_576
O41 K3 O16 98.7(6) 1_556 3_576
O13 K3 O16 56.1(4) 3_576 3_576
O37 K3 O16 64.7(5) . 3_576
O20 K3 O16 54.7(4) 3_576 3_576
O45 K3 O5 101(3) . .
O12 K3 O5 56.8(4) . .
O41 K3 O5 113.8(7) 1_556 .
O13 K3 O5 106.2(7) 3_576 .
O37 K3 O5 62.5(5) . .
O20 K3 O5 117.3(6) 3_576 .
O16 K3 O5 127.1(8) 3_576 .
O45 K3 O25 75(3) . .
O12 K3 O25 108.5(6) . .
O41 K3 O25 151.1(8) 1_556 .
O13 K3 O25 60.2(5) 3_576 .
O37 K3 O25 73.2(6) . .
O20 K3 O25 153.8(9) 3_576 .
O16 K3 O25 109.7(7) 3_576 .
O5 K3 O25 51.7(4) . .
O45 K3 O43 18(3) . 3_676
O12 K3 O43 137.5(11) . 3_676
O41 K3 O43 88.5(11) 1_556 3_676
O13 K3 O43 71.5(9) 3_576 3_676
O37 K3 O43 144.1(9) . 3_676
O20 K3 O43 122.6(10) 3_576 3_676
O16 K3 O43 104.5(9) 3_576 3_676
O5 K3 O43 116.4(9) . 3_676
O25 K3 O43 79.7(9) . 3_676
O45 K3 W3 109(3) . .
O12 K3 W3 26.8(3) . .
O41 K3 W3 83.3(5) 1_556 .
O13 K3 W3 136.6(7) 3_576 .
O37 K3 W3 73.3(4) . .
O20 K3 W3 92.3(4) 3_576 .
O16 K3 W3 129.1(7) 3_576 .
O5 K3 W3 31.7(3) . .
O25 K3 W3 82.8(4) . .
O43 K3 W3 126.4(9) 3_676 .
O45 K3 W1 98(3) . 3_576
O12 K3 W1 139.6(7) . 3_576
O41 K3 W1 118.2(6) 1_556 3_576
O13 K3 W1 26.8(3) 3_576 3_576
O37 K3 W1 74.1(4) . 3_576
O20 K3 W1 84.3(4) 3_576 3_576
O16 K3 W1 30.9(2) 3_576 3_576
O5 K3 W1 125.3(7) . 3_576
O25 K3 W1 86.1(5) . 3_576
O43 K3 W1 81.1(8) 3_676 3_576
W3 K3 W1 147.3(7) . 3_576
K5 K4 O48 146.3(15) . .
K5 K4 O35 119.5(13) . 3_676
O48 K4 O35 63.5(13) . 3_676
K5 K4 O18 104.2(9) . 3_575
O48 K4 O18 107.7(15) . 3_575
O35 K4 O18 70.7(8) 3_676 3_575
K5 K4 O40 72.8(11) . .
O48 K4 O40 77.0(14) . .
O35 K4 O40 118.0(11) 3_676 .
O18 K4 O40 171.2(13) 3_575 .
K5 K4 O23 64.2(9) . 3_676
O48 K4 O23 105.1(14) . 3_676
O35 K4 O23 55.8(7) 3_676 3_676
O18 K4 O23 90.2(8) 3_575 3_676
O40 K4 O23 95.7(11) . 3_676
K5 K4 O2B 166.6(12) . 3_575
O48 K4 O2B 47.1(16) . 3_575
O35 K4 O2B 61.9(13) 3_676 3_575
O18 K4 O2B 62.9(11) 3_575 3_575
O40 K4 O2B 119.3(15) . 3_575
O23 K4 O2B 117.3(14) 3_676 3_575
K5 K4 O21 51.6(7) . 3_575
O48 K4 O21 156.0(15) . 3_575
O35 K4 O21 94.3(9) 3_676 3_575
O18 K4 O21 52.9(5) 3_575 3_575
O40 K4 O21 124.3(13) . 3_575
O23 K4 O21 65.0(7) 3_676 3_575
O2B K4 O21 115.8(12) 3_575 3_575
K5 K4 C2A 155.9(12) . 2
O48 K4 C2A 55.8(15) . 2
O35 K4 C2A 75.5(10) 3_676 2
O18 K4 C2A 60.8(8) 3_575 2
O40 K4 C2A 118.9(13) . 2
O23 K4 C2A 129.9(11) 3_676 2
O2B K4 C2A 14.4(10) 3_575 2
O21 K4 C2A 112.3(8) 3_575 2
K5 K4 O8 92.0(10) . 3_676
O48 K4 O8 62.1(13) . 3_676
O35 K4 O8 53.1(6) 3_676 3_676
O18 K4 O8 121.8(10) 3_575 3_676
O40 K4 O8 66.9(9) . 3_676
O23 K4 O8 48.0(5) 3_676 3_676
O2B K4 O8 98.3(12) 3_575 3_676
O21 K4 O8 112.9(9) 3_575 3_676
C2A K4 O8 111.8(11) 2 3_676
K5 K4 W8 95.9(10) . 3_676
O48 K4 W8 73.6(13) . 3_676
O35 K4 W8 28.4(5) 3_676 3_676
O18 K4 W8 90.8(7) 3_575 3_676
O40 K4 W8 97.6(9) . 3_676
O23 K4 W8 32.9(4) 3_676 3_676
O2B K4 W8 88.6(12) 3_575 3_676
O21 K4 W8 91.2(7) 3_575 3_676
C2A K4 W8 102.8(10) 2 3_676
O8 K4 W8 31.4(3) 3_676 3_676
K5 K4 W9 78.1(7) . 3_575
O48 K4 W9 132.2(14) . 3_575
O35 K4 W9 80.2(7) 3_676 3_575
O18 K4 W9 26.5(3) 3_575 3_575
O40 K4 W9 150.5(13) . 3_575
O23 K4 W9 74.9(6) 3_676 3_575
O2B K4 W9 89.3(11) 3_575 3_575
O21 K4 W9 26.5(3) 3_575 3_575
C2A K4 W9 86.9(7) 2 3_575
O8 K4 W9 119.1(8) 3_676 3_575
W8 K4 W9 89.3(5) 3_676 3_575
K5 K6 O17 85.4(9) . .
K5 K6 O43 89.1(16) . .
O17 K6 O43 82.1(11) . .
K5 K6 O41 112.0(13) . .
O17 K6 O41 101.9(12) . .
O43 K6 O41 158.6(16) . .
K5 K6 O11 154.1(16) . 1_554
O17 K6 O11 103.0(13) . 1_554
O43 K6 O11 68.3(11) . 1_554
O41 K6 O11 90.4(11) . 1_554
K5 K6 O43 94.2(18) . 3_675
O17 K6 O43 169.3(12) . 3_675
O43 K6 O43 87.2(14) . 3_675
O41 K6 O43 88.2(10) . 3_675
O11 K6 O43 73.1(11) 1_554 3_675
K5 K6 O21 52.4(10) . 3_575
O17 K6 O21 129.3(10) . 3_575
O43 K6 O21 118.7(17) . 3_575
O41 K6 O21 75.2(7) . 3_575
O11 K6 O21 127.5(9) 1_554 3_575
O43 K6 O21 56.5(11) 3_675 3_575
K5 K6 K2 70.0(9) . .
O17 K6 K2 43.2(4) . .
O43 K6 K2 44.1(9) . .
O41 K6 K2 144.9(11) . .
O11 K6 K2 99.3(7) 1_554 .
O43 K6 K2 126.9(13) 3_675 .
O21 K6 K2 121.4(11) 3_575 .
K5 K6 K3 120.8(12) . 1_554
O17 K6 K3 136.5(13) . 1_554
O43 K6 K3 127.8(11) . 1_554
O41 K6 K3 38.5(5) . 1_554
O11 K6 K3 69.2(6) 1_554 1_554
O43 K6 K3 52.1(9) 3_675 1_554
O21 K6 K3 68.7(5) 3_575 1_554
K2 K6 K3 168.5(9) . 1_554
K5 K6 K6 92.3(18) . 3_675
O17 K6 K6 126.9(9) . 3_675
O43 K6 K6 44.8(10) . 3_675
O41 K6 K6 127.4(9) . 3_675
O11 K6 K6 62.9(7) 1_554 3_675
O43 K6 K6 42.4(10) 3_675 3_675
O21 K6 K6 86.2(13) 3_575 3_675
K2 K6 K6 86.5(7) . 3_675
K3 K6 K6 88.9(6) 1_554 3_675
K5 K6 K4 23.4(10) . .
O17 K6 K4 86.2(7) . .
O43 K6 K4 112.4(14) . .
O41 K6 K4 88.9(7) . .
O11 K6 K4 170.7(12) 1_554 .
O43 K6 K4 97.6(14) 3_675 .
O21 K6 K4 43.6(5) 3_575 .
K2 K6 K4 86.5(6) . .
K3 K6 K4 105.0(6) 1_554 .
K6 K6 K4 110.5(16) 3_675 .
K5 K6 K5 120.2(15) . 3_675
O17 K6 K5 123.9(9) . 3_675
O43 K6 K5 52.7(10) . 3_675
O41 K6 K5 110.5(8) . 3_675
O11 K6 K5 35.5(6) 1_554 3_675
O43 K6 K5 47.7(10) 3_675 3_675
O21 K6 K5 103.2(8) 3_575 3_675
K2 K6 K5 96.1(5) . 3_675
K3 K6 K5 75.2(5) 1_554 3_675
K6 K6 K5 27.8(7) 3_675 3_675
K4 K6 K5 137.1(11) . 3_675
K3 O37 K3 179.998(2) . 3_576
K3 O37 K1 92.5(3) . .
K3 O37 K1 87.5(3) 3_576 .
K3 O37 K1 87.5(3) . 3_576
K3 O37 K1 92.5(3) 3_576 3_576
K1 O37 K1 180.000(1) . 3_576
O38 O38 K1 167.2(7) 4_585 .
O40 O39 K5 103(2) . .
O40 O39 K2 173(2) . .
K5 O39 K2 83.1(12) . .
O39 O40 K4 106(2) . .
O39 O40 K1 169(2) . .
K4 O40 K1 84.7(11) . .
O39 O40 K5 54.8(18) . .
K4 O40 K5 51.4(10) . .
K1 O40 K5 135.8(13) . .
K2 O43 K6 88.8(14) . .
K2 O43 K6 155.8(19) . 3_675
K6 O43 K6 92.8(14) . 3_675
K2 O43 K3 82.5(11) . 3_676
K6 O43 K3 144.4(18) . 3_676
K6 O43 K3 82.2(13) 3_675 3_676
K2 O44 K2 176.2(12) . 4_575
K6 K5 O21 83.5(11) . 3_575
K6 K5 K4 136.8(15) . .
O21 K5 K4 74.2(11) 3_575 .
K6 K5 O39 116.2(15) . .
O21 K5 O39 153(2) 3_575 .
K4 K5 O39 78.5(12) . .
K6 K5 O11 94.0(15) . 3_676
O21 K5 O11 77.1(8) 3_575 3_676
K4 K5 O11 115.6(13) . 3_676
O39 K5 O11 117.6(11) . 3_676
K6 K5 O23 142.2(14) . 3_676
O21 K5 O23 72.2(9) 3_575 3_676
K4 K5 O23 63.5(10) . 3_676
O39 K5 O23 97.4(12) . 3_676
O11 K5 O23 53.1(6) 3_676 3_676
K6 K5 O40 130.6(14) . .
O21 K5 O40 129.9(18) 3_575 .
K4 K5 O40 55.8(10) . .
O39 K5 O40 22.7(9) . .
O11 K5 O40 124.9(11) 3_676 .
O23 K5 O40 86.9(12) 3_676 .
K6 K5 O9 129.0(17) . 3_676
O21 K5 O9 115.1(10) 3_575 3_676
K4 K5 O9 94.1(11) . 3_676
O39 K5 O9 68.5(8) . 3_676
O11 K5 O9 50.9(6) 3_676 3_676
O23 K5 O9 47.3(5) 3_676 3_676
O40 K5 O9 74.5(9) . 3_676
K6 K5 W7 121.1(16) . 3_676
O21 K5 W7 85.5(8) 3_575 3_676
K4 K5 W7 93.8(11) . 3_676
O39 K5 W7 98.4(9) . 3_676
O11 K5 W7 27.4(4) 3_676 3_676
O23 K5 W7 31.0(4) 3_676 3_676
O40 K5 W7 99.5(10) . 3_676
O9 K5 W7 30.7(3) 3_676 3_676
K6 K5 K2 75.5(11) . .
O21 K5 K2 156.3(16) 3_575 .
K4 K5 K2 129.1(10) . .
O39 K5 K2 50.7(7) . .
O11 K5 K2 93.3(10) 3_676 .
O23 K5 K2 119.2(8) 3_676 .
O40 K5 K2 73.4(8) . .
O9 K5 K2 71.9(6) 3_676 .
W7 K5 K2 95.8(7) 3_676 .
K6 K5 K6 59.8(15) . 3_675
O21 K5 K6 81.1(9) 3_575 3_675
K4 K5 K6 146.4(11) . 3_675
O39 K5 K6 124.6(12) . 3_675
O11 K5 K6 34.8(8) 3_676 3_675
O23 K5 K6 87.5(9) 3_676 3_675
O40 K5 K6 144.4(11) . 3_675
O9 K5 K6 76.0(8) 3_676 3_675
W7 K5 K6 61.3(7) 3_676 3_675
K2 K5 K6 78.9(8) . 3_675
K3 O41 K6 96.3(8) 1_554 .
K3 O45 K2 119(4) . 3_676
K1 O48 K4 108(2) . .

loop_
_geom_bond_atom_site_label_1
_geom_bond_atom_site_label_2
_geom_bond_distance
_geom_bond_site_symmetry_2
W1 O13 1.713(11) .
W1 O14 1.850(12) .
W1 O16 1.887(11) .
W1 O30 1.909(7) .
W1 O1 1.952(11) .
W1 O36 2.361(10) .
W1 K3 3.678(15) 3_576
W1 K1 3.995(6) 3_576
W2 O17 1.737(12) .
W2 O19 1.787(13) .
W2 O31 1.916(5) .
W2 O15 1.932(12) .
W2 O3 2.022(12) .
W2 O22 2.383(10) .
W2 K2 3.882(5) .
W3 O12 1.709(11) .
W3 O1 1.874(12) .
W3 O5 1.886(12) .
W3 O29 1.909(7) .
W3 O10 1.936(13) .
W3 O26 2.353(10) .
W3 K3 3.583(14) .
W3 K1 3.881(6) 3_576
W4 O20 1.714(13) .
W4 O24 1.889(14) .
W4 O15 1.905(12) .
W4 O16 1.919(11) .
W4 O2 1.921(13) .
W4 O22 2.341(10) .
W4 K3 3.810(15) 3_576
W4 K1 3.999(6) .
W5 O6 1.734(11) .
W5 O3 1.845(12) .
W5 O27 1.883(3) .
W5 O4 1.921(13) .
W5 O8 1.978(12) .
W5 O7 2.375(10) .
W5 K2 3.821(6) .
W6 O25 1.704(14) .
W6 O5 1.903(12) .
W6 O2 1.906(13) .
W6 O4 1.930(14) .
W6 O9 1.944(15) .
W6 O7 2.355(11) .
W6 K1 3.847(7) .
W6 K3 3.958(16) .
W9 O21 1.725(14) .
W9 O18 1.807(13) .
W9 O34 1.914(8) .
W9 O24 1.952(14) .
W9 O14 1.999(12) .
W9 O32 2.395(9) .
W9 K4 3.848(19) 3_575
W8 O35 1.72(2) .
W8 O8 1.885(14) .
W8 O8 1.885(14) 4_575
W8 O23 1.946(15) 4_575
W8 O23 1.946(15) .
W8 O28 2.375(16) .
W8 K4 3.57(3) 3_676
W8 K4 3.57(3) 2_646
W7 O11 1.700(14) .
W7 O23 1.891(14) .
W7 O9 1.895(15) .
W7 O10 1.903(12) .
W7 O33 1.917(9) .
W7 O28 2.371(11) .
W7 K5 3.68(3) 3_676
Ru1 O19 2.011(14) 4_575
Ru1 O19 2.011(14) .
Ru1 O18 2.020(14) 4_575
Ru1 O18 2.020(14) .
Ru1 S1 2.044(9) .
Ru1 O32 2.256(14) .
P1 O26 1.521(15) .
P1 O7 1.525(11) .
P1 O7 1.525(11) 4_575
P1 O28 1.590(17) .
P2 O36 1.528(15) .
P2 O22 1.534(10) .
P2 O22 1.534(10) 4_575
P2 O32 1.591(13) .
S1 O2B 1.61(5) .
S1 O2B 1.61(5) 4_575
S1 C2A 1.79(3) 4_575
S1 C2A 1.79(3) .
S1 C70A 1.81(3) .
S1 C70A 1.81(3) 4_575
C70A H70A 0.9800 .
C70A H70B 0.9800 .
C70A H70C 0.9800 .
C2A K4 3.32(5) 2_545
C2A H2A1 0.9800 .
C2A H2A2 0.9800 .
C2A H2A3 0.9800 .
O2B K4 3.24(6) 3_575
O1 K1 3.360(12) 3_576
O2 K1 3.369(13) .
O3 K2 3.281(11) .
O5 K3 3.13(2) .
O6 K2 2.755(14) .
O6 K1 2.795(13) 3_676
O8 K4 3.36(3) 3_676
O9 K5 3.43(3) 3_676
O11 K6 3.04(4) 1_556
O11 K5 3.09(3) 3_676
O12 K3 2.642(19) .
O12 K1 2.780(15) 3_576
O13 K2 2.747(13) 1_455
O13 K3 2.848(19) 3_576
O13 K1 2.902(15) 3_576
O16 K3 3.114(19) 3_576
O17 K2 2.736(15) .
O17 K6 2.88(3) .
O18 K4 2.89(2) 3_575
O20 K1 2.904(17) .
O20 K3 3.06(2) 3_576
O21 K5 2.66(3) 3_575
O21 K4 3.27(3) 3_575
O21 K6 3.34(4) 3_575
O23 K4 3.12(3) 3_676
O23 K5 3.14(4) 3_676
O25 K1 2.700(18) .
O25 K2 2.767(15) 3_676
O25 K3 3.29(2) .
O26 W3 2.353(10) 4_575
O27 W5 1.883(3) 4_575
O28 W7 2.371(11) 4_575
O29 W3 1.909(7) 4_575
O30 W1 1.909(7) 4_575
O31 W2 1.916(5) 4_575
O32 W9 2.395(9) 4_575
O33 W7 1.917(9) 4_575
O34 W9 1.914(8) 4_575
O35 K4 2.88(3) 3_676
O35 K4 2.88(3) 2_646
O36 W1 2.361(10) 4_575
K1 O48 2.31(6) .
K1 O12 2.780(15) 3_576
K1 O6 2.795(13) 3_676
K1 O13 2.902(15) 3_576
K1 O38 3.02(4) .
K1 O40 3.28(4) .
K1 O37 3.293(7) .
K1 O1 3.360(12) 3_576
K2 O13 2.747(13) 1_655
K2 O25 2.767(15) 3_676
K2 O43 2.78(5) .
K2 O46 2.81(7) .
K2 O39 3.03(3) .
K2 O44 3.149(6) .
K2 O45 3.42(6) 3_676
K2 K5 3.88(3) .
K3 O45 1.12(6) .
K3 O41 2.65(3) 1_556
K3 O13 2.848(19) 3_576
K3 O37 2.91(2) .
K3 O20 3.06(2) 3_576
K3 O16 3.114(19) 3_576
K3 O43 3.37(5) 3_676
K3 W1 3.678(15) 3_576
K4 K5 2.76(5) .
K4 O48 2.84(6) .
K4 O35 2.88(3) 3_676
K4 O18 2.89(2) 3_575
K4 O40 2.92(4) .
K4 O23 3.12(3) 3_676
K4 O2B 3.24(6) 3_575
K4 O21 3.27(3) 3_575
K4 C2A 3.32(5) 2
K4 O8 3.36(3) 3_676
K4 W8 3.57(3) 3_676
K4 W9 3.848(19) 3_575
K6 K5 2.34(6) .
K6 O43 2.93(5) .
K6 O41 3.02(3) .
K6 O11 3.04(4) 1_554
K6 O43 3.06(5) 3_675
K6 O21 3.34(4) 3_575
K6 K3 4.23(3) 1_554
K6 K6 4.33(6) 3_675
K6 K5 5.01(5) 3_675
O37 K3 2.91(2) 3_576
O37 K1 3.293(7) 3_576
O38 O38 0.94(7) 4_585
O39 O40 1.33(4) .
O39 K5 2.82(4) .
O40 K5 3.37(5) .
O43 K6 3.06(5) 3_675
O43 K3 3.37(5) 3_676
O44 K2 3.149(6) 4_575
K5 O21 2.66(3) 3_575
K5 O11 3.09(3) 3_676
K5 O23 3.14(4) 3_676
K5 O9 3.43(3) 3_676
K5 W7 3.68(3) 3_676
K5 K6 5.01(5) 3_675
O41 K3 2.65(3) 1_554
O45 K2 3.42(6) 3_676
